data_4103360
loop_
_publ_author_name
'Andrey Solovyev'
'Qianli Chu'
'Steven J. Geib'
'Louis Fensterbank'
'Max Malacria'
'Emmanuel Lac\^ote'
'Dennis P. Curran'

_publ_section_title
;
 Substitution Reactions at Tetracoordinate Boron: Synthesis of
 N-Heterocyclic Carbene Boranes with Boron-Heteroatom Bonds
;
_journal_name_full 'Journal of the American Chemical Society'
_journal_page_first 15072
_journal_page_last 15080
_journal_paper_doi 10.1021/ja107025y
_journal_volume 132
_journal_year 2010
_chemical_formula_sum 'C27 H38 B N3 O2'
_chemical_formula_weight 447.41
_chemical_name_systematic
; 
 ? 
;
_space_group_IT_number 14
_symmetry_cell_setting monoclinic
_symmetry_space_group_name_Hall '-P 2yn'
_symmetry_space_group_name_H-M 'P 1 21/n 1'
_atom_sites_solution_hydrogens geom
_atom_sites_solution_primary direct
_atom_sites_solution_secondary difmap
_audit_creation_method SHELXL-97
_cell_angle_alpha 90.00
_cell_angle_beta 98.389(2)
_cell_angle_gamma 90.00
_cell_formula_units_Z 4
_cell_length_a 9.4489(9)
_cell_length_b 14.8309(14)
_cell_length_c 19.1914(19)
_cell_measurement_reflns_used 4731
_cell_measurement_temperature 203(2)
_cell_measurement_theta_max 23.14
_cell_measurement_theta_min 2.28
_cell_volume 2660.6(4)
_computing_cell_refinement 'Bruker SMART'
_computing_data_collection 'Bruker SMART'
_computing_data_reduction 'Bruker SAINT'
_computing_molecular_graphics 'Bruker SHELXTL'
_computing_publication_material 'Bruker SHELXTL'
_computing_structure_refinement 'SHELXL-97 (Sheldrick, 1997)'
_computing_structure_solution 'SHELXS-97 (Sheldrick, 1990)'
_diffrn_ambient_temperature 203(2)
_diffrn_measured_fraction_theta_full 1.000
_diffrn_measured_fraction_theta_max 1.000
_diffrn_measurement_device_type 'CCD area detector'
_diffrn_measurement_method 'phi and omega scans'
_diffrn_radiation_monochromator graphite
_diffrn_radiation_source 'fine-focus sealed tube'
_diffrn_radiation_type MoK\a
_diffrn_radiation_wavelength 0.71073
_diffrn_reflns_av_R_equivalents 0.0435
_diffrn_reflns_av_sigmaI/netI 0.0363
_diffrn_reflns_limit_h_max 11
_diffrn_reflns_limit_h_min -11
_diffrn_reflns_limit_k_max 18
_diffrn_reflns_limit_k_min -18
_diffrn_reflns_limit_l_max 23
_diffrn_reflns_limit_l_min -23
_diffrn_reflns_number 22696
_diffrn_reflns_theta_full 26.00
_diffrn_reflns_theta_max 26.00
_diffrn_reflns_theta_min 1.74
_exptl_absorpt_coefficient_mu 0.070
_exptl_absorpt_correction_T_max 0.95
_exptl_absorpt_correction_T_min 0.82
_exptl_absorpt_correction_type multi-scan
_exptl_absorpt_process_details 'Bruker Sadabs'
_exptl_crystal_colour 'light red'
_exptl_crystal_density_diffrn 1.117
_exptl_crystal_density_method 'not measured'
_exptl_crystal_description plate
_exptl_crystal_F_000 968
_exptl_crystal_size_max .24
_exptl_crystal_size_mid .20
_exptl_crystal_size_min .08
_refine_diff_density_max 0.593
_refine_diff_density_min -0.364
_refine_diff_density_rms 0.044
_refine_ls_extinction_method none
_refine_ls_goodness_of_fit_ref 1.576
_refine_ls_hydrogen_treatment mixed
_refine_ls_matrix_type full
_refine_ls_number_parameters 306
_refine_ls_number_reflns 5241
_refine_ls_number_restraints 0
_refine_ls_restrained_S_all 1.576
_refine_ls_R_factor_all 0.0840
_refine_ls_R_factor_gt 0.0622
_refine_ls_shift/su_max 0.001
_refine_ls_shift/su_mean 0.000
_refine_ls_structure_factor_coef Fsqd
_refine_ls_weighting_details 'calc w=1/[\s^2^(Fo^2^)+(0.0780P)^2^+0.0000P] where P=(Fo^2^+2Fc^2^)/3'
_refine_ls_weighting_scheme calc
_refine_ls_wR_factor_gt 0.1850
_refine_ls_wR_factor_ref 0.1946
_reflns_number_gt 3819
_reflns_number_total 5241
_reflns_threshold_expression >2sigma(I)
_cod_data_source_file ja107025y_si_007.cif
_cod_data_source_block as22_75s
_cod_database_code 4103360

loop_
_symmetry_equiv_pos_as_xyz
'x, y, z'
'-x+1/2, y+1/2, -z+1/2'
'-x, -y, -z'
'x-1/2, -y-1/2, z-1/2'

loop_
_atom_site_label
_atom_site_type_symbol
_atom_site_fract_x
_atom_site_fract_y
_atom_site_fract_z
_atom_site_U_iso_or_equiv
_atom_site_adp_type
_atom_site_occupancy
_atom_site_symmetry_multiplicity
_atom_site_calc_flag
_atom_site_refinement_flags
B B 0.9012(3) 0.60033(17) 0.28724(12) 0.0456(5) Uani 1 1 d .
H1B H 0.840(2) 0.5638(15) 0.3291(12) 0.063(6) Uiso 1 1 d .
H2B H 0.830(3) 0.6401(18) 0.2507(13) 0.080(8) Uiso 1 1 d .
C1 C 0.99377(18) 0.52937(12) 0.24858(9) 0.0359(4) Uani 1 1 d .
C2 C 1.0820(2) 0.44681(13) 0.16671(10) 0.0423(5) Uani 1 1 d .
H2A H 1.0972 0.4244 0.1226 0.051 Uiso 1 1 calc R
C3 C 1.1486(2) 0.41983(13) 0.22963(10) 0.0410(5) Uani 1 1 d .
H3A H 1.2191 0.3749 0.2381 0.049 Uiso 1 1 calc R
C4 C 0.9508(2) 0.62094(12) 0.08161(9) 0.0389(4) Uani 1 1 d .
C5 C 0.8608(2) 0.65625(13) 0.02385(10) 0.0474(5) Uani 1 1 d .
H5A H 0.8976 0.6980 -0.0057 0.057 Uiso 1 1 calc R
C6 C 0.7200(2) 0.63120(14) 0.00943(11) 0.0497(5) Uani 1 1 d .
H6A H 0.6618 0.6551 -0.0302 0.060 Uiso 1 1 calc R
C7 C 0.6633(2) 0.57088(14) 0.05292(10) 0.0483(5) Uani 1 1 d .
H7A H 0.5657 0.5560 0.0433 0.058 Uiso 1 1 calc R
C8 C 0.7475(2) 0.53185(13) 0.11049(10) 0.0412(5) Uani 1 1 d .
C9 C 0.8914(2) 0.55770(12) 0.12278(9) 0.0371(4) Uani 1 1 d .
C10 C 1.1037(2) 0.65367(14) 0.09818(11) 0.0451(5) Uani 1 1 d .
H10A H 1.1474 0.6252 0.1429 0.054 Uiso 1 1 calc R
C11 C 1.1908(3) 0.6258(2) 0.04071(15) 0.0788(8) Uani 1 1 d .
H11A H 1.1867 0.5608 0.0350 0.118 Uiso 1 1 calc R
H11B H 1.2895 0.6444 0.0539 0.118 Uiso 1 1 calc R
H11C H 1.1516 0.6545 -0.0033 0.118 Uiso 1 1 calc R
C12 C 1.1089(2) 0.75553(16) 0.10834(14) 0.0656(7) Uani 1 1 d .
H12A H 1.0536 0.7720 0.1452 0.098 Uiso 1 1 calc R
H12B H 1.0690 0.7849 0.0647 0.098 Uiso 1 1 calc R
H12C H 1.2074 0.7745 0.1216 0.098 Uiso 1 1 calc R
C13 C 0.6854(2) 0.46428(15) 0.15759(11) 0.0501(5) Uani 1 1 d .
H13A H 0.7370 0.4722 0.2059 0.060 Uiso 1 1 calc R
C14 C 0.5272(3) 0.47950(18) 0.16063(14) 0.0669(7) Uani 1 1 d .
H14A H 0.5126 0.5409 0.1755 0.100 Uiso 1 1 calc R
H14B H 0.4952 0.4377 0.1940 0.100 Uiso 1 1 calc R
H14C H 0.4730 0.4696 0.1143 0.100 Uiso 1 1 calc R
C15 C 0.7106(3) 0.36776(16) 0.13526(15) 0.0701(7) Uani 1 1 d .
H15A H 0.8117 0.3588 0.1335 0.105 Uiso 1 1 calc R
H15B H 0.6567 0.3567 0.0890 0.105 Uiso 1 1 calc R
H15C H 0.6795 0.3263 0.1690 0.105 Uiso 1 1 calc R
C16 C 1.0285(2) 0.39116(16) 0.38069(12) 0.0566(6) Uani 1 1 d .
C17 C 1.0521(3) 0.3751(2) 0.45290(14) 0.0812(9) Uani 1 1 d .
H17A H 0.9930 0.3342 0.4725 0.097 Uiso 1 1 calc R
C18 C 1.1598(4) 0.4178(3) 0.49576(14) 0.0979(12) Uani 1 1 d .
H18A H 1.1733 0.4065 0.5445 0.117 Uiso 1 1 calc R
C19 C 1.2483(3) 0.4771(2) 0.46796(13) 0.0807(9) Uani 1 1 d .
H19A H 1.3226 0.5051 0.4982 0.097 Uiso 1 1 calc R
C20 C 1.2312(2) 0.49699(16) 0.39592(11) 0.0551(6) Uani 1 1 d .
C21 C 1.1193(2) 0.45299(14) 0.35455(10) 0.0440(5) Uani 1 1 d .
C22 C 0.9123(2) 0.34132(17) 0.33306(14) 0.0661(7) Uani 1 1 d .
H22A H 0.8986 0.3725 0.2869 0.079 Uiso 1 1 calc R
C23 C 0.9618(3) 0.24459(19) 0.32064(19) 0.0914(10) Uani 1 1 d .
H23A H 1.0527 0.2464 0.3029 0.137 Uiso 1 1 calc R
H23B H 0.8911 0.2149 0.2865 0.137 Uiso 1 1 calc R
H23C H 0.9726 0.2115 0.3647 0.137 Uiso 1 1 calc R
C24 C 0.7685(3) 0.3404(3) 0.3599(2) 0.1086(12) Uani 1 1 d .
H24A H 0.7385 0.4018 0.3670 0.163 Uiso 1 1 calc R
H24B H 0.7775 0.3079 0.4042 0.163 Uiso 1 1 calc R
H24C H 0.6980 0.3108 0.3256 0.163 Uiso 1 1 calc R
C25 C 1.3327(3) 0.55836(15) 0.36502(13) 0.0630(7) Uani 1 1 d .
H25A H 1.2828 0.5812 0.3195 0.076 Uiso 1 1 calc R
C26 C 1.4645(3) 0.50647(19) 0.35021(15) 0.0746(7) Uani 1 1 d .
H26A H 1.4349 0.4559 0.3195 0.112 Uiso 1 1 calc R
H26B H 1.5167 0.4845 0.3942 0.112 Uiso 1 1 calc R
H26C H 1.5256 0.5461 0.3275 0.112 Uiso 1 1 calc R
C27 C 1.3774(4) 0.6402(2) 0.4124(2) 0.1082(13) Uani 1 1 d .
H27A H 1.2928 0.6725 0.4214 0.162 Uiso 1 1 calc R
H27B H 1.4372 0.6799 0.3890 0.162 Uiso 1 1 calc R
H27C H 1.4306 0.6197 0.4567 0.162 Uiso 1 1 calc R
N1 N 0.98649(16) 0.51407(10) 0.17883(7) 0.0359(4) Uani 1 1 d .
N2 N 1.09370(16) 0.47079(10) 0.27969(8) 0.0370(4) Uani 1 1 d .
N3 N 1.0666(3) 0.71924(15) 0.29178(19) 0.0999(10) Uani 1 1 d .
O1 O 0.99876(19) 0.66299(11) 0.33432(9) 0.0694(5) Uani 1 1 d .
O2 O 1.1344(3) 0.77209(19) 0.32545(19) 0.1346(10) Uani 1 1 d .

loop_
_atom_site_aniso_label
_atom_site_aniso_U_11
_atom_site_aniso_U_22
_atom_site_aniso_U_33
_atom_site_aniso_U_23
_atom_site_aniso_U_13
_atom_site_aniso_U_12
B 0.0452(13) 0.0507(14) 0.0392(12) -0.0045(10) 0.0011(10) 0.0096(10)
C1 0.0350(10) 0.0377(10) 0.0338(10) 0.0005(7) 0.0010(7) -0.0023(7)
C2 0.0450(11) 0.0435(11) 0.0395(10) -0.0073(8) 0.0103(8) 0.0000(9)
C3 0.0393(10) 0.0408(10) 0.0425(11) -0.0048(8) 0.0050(8) 0.0041(8)
C4 0.0455(11) 0.0360(10) 0.0349(10) -0.0020(8) 0.0044(8) -0.0017(8)
C5 0.0622(14) 0.0419(11) 0.0363(10) 0.0034(8) 0.0009(9) -0.0022(9)
C6 0.0552(13) 0.0515(12) 0.0377(11) -0.0002(9) -0.0087(9) 0.0026(10)
C7 0.0420(11) 0.0570(13) 0.0426(11) -0.0086(9) -0.0044(9) -0.0036(9)
C8 0.0417(10) 0.0452(11) 0.0353(10) -0.0059(8) 0.0004(8) -0.0061(8)
C9 0.0426(10) 0.0395(10) 0.0279(9) -0.0015(7) 0.0009(7) -0.0010(8)
C10 0.0442(11) 0.0455(11) 0.0456(11) 0.0036(8) 0.0065(9) -0.0049(9)
C11 0.0589(16) 0.101(2) 0.0816(18) -0.0203(15) 0.0253(14) -0.0045(14)
C12 0.0543(13) 0.0516(14) 0.0891(18) -0.0022(12) 0.0045(12) -0.0149(11)
C13 0.0489(12) 0.0596(13) 0.0415(11) -0.0007(9) 0.0055(9) -0.0160(10)
C14 0.0536(14) 0.0803(17) 0.0696(15) -0.0065(13) 0.0184(12) -0.0147(12)
C15 0.0760(17) 0.0560(14) 0.0838(18) 0.0052(13) 0.0303(14) -0.0141(12)
C16 0.0526(13) 0.0661(14) 0.0537(13) 0.0199(11) 0.0161(10) 0.0225(11)
C17 0.0835(19) 0.111(2) 0.0530(15) 0.0335(15) 0.0235(15) 0.0440(17)
C18 0.122(3) 0.135(3) 0.0363(14) 0.0165(17) 0.0127(17) 0.066(2)
C19 0.094(2) 0.096(2) 0.0425(14) -0.0146(14) -0.0220(14) 0.0408(17)
C20 0.0584(13) 0.0575(13) 0.0440(12) -0.0110(10) -0.0105(10) 0.0219(11)
C21 0.0467(11) 0.0510(12) 0.0328(10) 0.0006(8) 0.0010(8) 0.0174(9)
C22 0.0457(12) 0.0718(16) 0.0805(17) 0.0314(13) 0.0084(12) -0.0003(11)
C23 0.0655(17) 0.0736(19) 0.130(3) 0.0135(18) -0.0018(17) -0.0069(14)
C24 0.0562(17) 0.125(3) 0.150(3) 0.051(2) 0.0340(19) 0.0120(17)
C25 0.0617(14) 0.0499(13) 0.0673(15) -0.0137(11) -0.0249(12) 0.0056(11)
C26 0.0625(16) 0.0750(17) 0.0804(18) -0.0080(14) -0.0099(13) 0.0006(13)
C27 0.108(3) 0.073(2) 0.126(3) -0.0423(19) -0.042(2) 0.0038(17)
N1 0.0373(8) 0.0380(8) 0.0316(8) -0.0006(6) 0.0020(6) -0.0018(6)
N2 0.0357(8) 0.0409(9) 0.0332(8) -0.0010(6) 0.0016(6) 0.0036(6)
N3 0.0704(15) 0.0337(11) 0.193(3) -0.0092(15) 0.0108(17) -0.0067(11)
O1 0.0732(11) 0.0564(10) 0.0766(12) -0.0129(8) 0.0044(9) 0.0049(8)
O2 0.1085(19) 0.0813(17) 0.220(3) -0.0012(19) 0.043(2) 0.0076(15)

loop_
_atom_type_symbol
_atom_type_description
_atom_type_scat_dispersion_real
_atom_type_scat_dispersion_imag
_atom_type_scat_source
C C 0.0033 0.0016 'International Tables Vol C Tables 4.2.6.8 and 6.1.1.4'
H H 0.0000 0.0000 'International Tables Vol C Tables 4.2.6.8 and 6.1.1.4'
B B 0.0013 0.0007 'International Tables Vol C Tables 4.2.6.8 and 6.1.1.4'
N N 0.0061 0.0033 'International Tables Vol C Tables 4.2.6.8 and 6.1.1.4'
O O 0.0106 0.0060 'International Tables Vol C Tables 4.2.6.8 and 6.1.1.4'

loop_
_geom_angle_atom_site_label_1
_geom_angle_atom_site_label_2
_geom_angle_atom_site_label_3
_geom_angle
O1 B C1 110.52(17)
O1 B H1B 101.0(11)
C1 B H1B 111.3(11)
O1 B H2B 108.8(14)
C1 B H2B 112.9(14)
H1B B H2B 111.7(18)
N1 C1 N2 105.09(15)
N1 C1 B 127.74(16)
N2 C1 B 127.16(16)
C3 C2 N1 107.16(16)
C3 C2 H2A 126.4
N1 C2 H2A 126.4
C2 C3 N2 106.82(16)
C2 C3 H3A 126.6
N2 C3 H3A 126.6
C9 C4 C5 116.89(17)
C9 C4 C10 123.18(17)
C5 C4 C10 119.90(17)
C6 C5 C4 121.30(19)
C6 C5 H5A 119.4
C4 C5 H5A 119.4
C5 C6 C7 120.26(19)
C5 C6 H6A 119.9
C7 C6 H6A 119.9
C6 C7 C8 121.39(19)
C6 C7 H7A 119.3
C8 C7 H7A 119.3
C7 C8 C9 116.72(17)
C7 C8 C13 121.33(18)
C9 C8 C13 121.95(17)
C4 C9 C8 123.37(17)
C4 C9 N1 117.57(16)
C8 C9 N1 119.00(15)
C4 C10 C12 110.90(17)
C4 C10 C11 111.11(18)
C12 C10 C11 110.5(2)
C4 C10 H10A 108.1
C12 C10 H10A 108.1
C11 C10 H10A 108.1
C10 C11 H11A 109.5
C10 C11 H11B 109.5
H11A C11 H11B 109.5
C10 C11 H11C 109.5
H11A C11 H11C 109.5
H11B C11 H11C 109.5
C10 C12 H12A 109.5
C10 C12 H12B 109.5
H12A C12 H12B 109.5
C10 C12 H12C 109.5
H12A C12 H12C 109.5
H12B C12 H12C 109.5
C8 C13 C14 113.01(19)
C8 C13 C15 111.21(17)
C14 C13 C15 110.19(19)
C8 C13 H13A 107.4
C14 C13 H13A 107.4
C15 C13 H13A 107.4
C13 C14 H14A 109.5
C13 C14 H14B 109.5
H14A C14 H14B 109.5
C13 C14 H14C 109.5
H14A C14 H14C 109.5
H14B C14 H14C 109.5
C13 C15 H15A 109.5
C13 C15 H15B 109.5
H15A C15 H15B 109.5
C13 C15 H15C 109.5
H15A C15 H15C 109.5
H15B C15 H15C 109.5
C17 C16 C21 116.9(3)
C17 C16 C22 120.9(2)
C21 C16 C22 122.15(19)
C18 C17 C16 121.1(3)
C18 C17 H17A 119.4
C16 C17 H17A 119.4
C17 C18 C19 120.3(2)
C17 C18 H18A 119.9
C19 C18 H18A 119.9
C18 C19 C20 122.0(3)
C18 C19 H19A 119.0
C20 C19 H19A 119.0
C21 C20 C19 115.7(3)
C21 C20 C25 122.32(19)
C19 C20 C25 121.9(2)
C20 C21 C16 123.97(19)
C20 C21 N2 119.01(19)
C16 C21 N2 117.02(18)
C16 C22 C24 113.9(3)
C16 C22 C23 109.8(2)
C24 C22 C23 110.5(2)
C16 C22 H22A 107.5
C24 C22 H22A 107.5
C23 C22 H22A 107.5
C22 C23 H23A 109.5
C22 C23 H23B 109.5
H23A C23 H23B 109.5
C22 C23 H23C 109.5
H23A C23 H23C 109.5
H23B C23 H23C 109.5
C22 C24 H24A 109.5
C22 C24 H24B 109.5
H24A C24 H24B 109.5
C22 C24 H24C 109.5
H24A C24 H24C 109.5
H24B C24 H24C 109.5
C20 C25 C26 110.66(19)
C20 C25 C27 112.3(3)
C26 C25 C27 110.3(2)
C20 C25 H25A 107.8
C26 C25 H25A 107.8
C27 C25 H25A 107.8
C25 C26 H26A 109.5
C25 C26 H26B 109.5
H26A C26 H26B 109.5
C25 C26 H26C 109.5
H26A C26 H26C 109.5
H26B C26 H26C 109.5
C25 C27 H27A 109.5
C25 C27 H27B 109.5
H27A C27 H27B 109.5
C25 C27 H27C 109.5
H27A C27 H27C 109.5
H27B C27 H27C 109.5
C1 N1 C2 110.30(15)
C1 N1 C9 126.67(15)
C2 N1 C9 123.00(14)
C1 N2 C3 110.63(15)
C1 N2 C21 123.99(15)
C3 N2 C21 124.47(15)
O2 N3 O1 110.3(3)
N3 O1 B 108.2(2)

loop_
_geom_bond_atom_site_label_1
_geom_bond_atom_site_label_2
_geom_bond_distance
B O1 1.512(3)
B C1 1.616(3)
B H1B 1.19(2)
B H2B 1.08(3)
C1 N1 1.350(2)
C1 N2 1.356(2)
C2 C3 1.339(3)
C2 N1 1.388(2)
C2 H2A 0.9400
C3 N2 1.381(2)
C3 H3A 0.9400
C4 C9 1.396(3)
C4 C5 1.397(3)
C4 C10 1.513(3)
C5 C6 1.370(3)
C5 H5A 0.9400
C6 C7 1.384(3)
C6 H6A 0.9400
C7 C8 1.390(3)
C7 H7A 0.9400
C8 C9 1.399(3)
C8 C13 1.523(3)
C9 N1 1.450(2)
C10 C12 1.523(3)
C10 C11 1.526(3)
C10 H10A 0.9900
C11 H11A 0.9700
C11 H11B 0.9700
C11 H11C 0.9700
C12 H12A 0.9700
C12 H12B 0.9700
C12 H12C 0.9700
C13 C14 1.521(3)
C13 C15 1.523(3)
C13 H13A 0.9900
C14 H14A 0.9700
C14 H14B 0.9700
C14 H14C 0.9700
C15 H15A 0.9700
C15 H15B 0.9700
C15 H15C 0.9700
C16 C17 1.392(3)
C16 C21 1.397(3)
C16 C22 1.515(4)
C17 C18 1.366(5)
C17 H17A 0.9400
C18 C19 1.374(5)
C18 H18A 0.9400
C19 C20 1.400(3)
C19 H19A 0.9400
C20 C21 1.389(3)
C20 C25 1.506(4)
C21 N2 1.446(2)
C22 C24 1.522(4)
C22 C23 1.538(4)
C22 H22A 0.9900
C23 H23A 0.9700
C23 H23B 0.9700
C23 H23C 0.9700
C24 H24A 0.9700
C24 H24B 0.9700
C24 H24C 0.9700
C25 C26 1.525(4)
C25 C27 1.538(3)
C25 H25A 0.9900
C26 H26A 0.9700
C26 H26B 0.9700
C26 H26C 0.9700
C27 H27A 0.9700
C27 H27B 0.9700
C27 H27C 0.9700
N3 O2 1.150(3)
N3 O1 1.388(3)
